data_4089105
loop_
_publ_author_name
'Leopold, Hendrik'
'Strassner, Thomas'

_publ_section_title
;
 Phosphorescent Thiazol-2-ylidene Platinum(II) Complexes with
 \b-Ketoiminates: Single Isomer Formation by Ligand Architecture
;
_journal_issue 24
_journal_name_full Organometallics
_journal_page_first 4050
_journal_paper_doi 10.1021/acs.organomet.6b00710
_journal_volume 35
_journal_year 2016
_chemical_compound_source 'see text'
_chemical_formula_moiety 'C22 H22 N2 O Pt S'
_chemical_formula_sum 'C22 H22 N2 O Pt S'
_chemical_formula_weight 557.56
_chemical_melting_point 530
_space_group_IT_number 14
_space_group_name_Hall '-P 2ybc'
_space_group_name_H-M_alt 'P 1 21/c 1'
_symmetry_cell_setting monoclinic
_symmetry_Int_Tables_number 14
_symmetry_space_group_name_Hall '-P 2ybc'
_symmetry_space_group_name_H-M 'P 1 21/c 1'
_atom_sites_solution_hydrogens geom
_atom_sites_solution_primary direct
_atom_sites_solution_secondary difmap
_cell_angle_alpha 90
_cell_angle_beta 94.78(3)
_cell_angle_gamma 90
_cell_formula_units_Z 4
_cell_length_a 8.9496(18)
_cell_length_b 18.124(4)
_cell_length_c 11.871(2)
_cell_measurement_reflns_used 3928
_cell_measurement_temperature 198
_cell_measurement_theta_max 3.205
_cell_measurement_theta_min 26.397
_cell_volume 1918.8(7)
_computing_cell_refinement 'Dirax/lsq (Duisenberg, 1992)'
_computing_data_collection 'Collect (Nonius BV, 1999)'
_computing_data_reduction 'EvalCCD (Duisenberg et al., 2003)'
_computing_molecular_graphics
;
 'PLATON (Spek, 2011), ORTEP (Farrugia, L. J. 1997), MERCURY 
 (van de Streek, J. 2006)'
;
_computing_publication_material 'PLATON (Spek, 2011), enCIFer (Allen, 2004)'
_computing_structure_refinement 'SHELXL97 (Sheldrick, 1997), SHELXL2014 (Sheldrick, 2014)'
_computing_structure_solution 'SIR92 (Altomare et al., 1994)'
_diffrn_ambient_temperature 198
_diffrn_detector 'CCD plate'
_diffrn_detector_area_resol_mean 9
_diffrn_measured_fraction_theta_full 0.998
_diffrn_measured_fraction_theta_max 0.998
_diffrn_measurement_device '95mm CCD camera on \k-goniostat'
_diffrn_measurement_device_type 'Bruker KappaCCD'
_diffrn_measurement_method 'phi- and omega-rotation'
_diffrn_radiation_monochromator graphite
_diffrn_radiation_probe x-ray
_diffrn_radiation_source 'fine-focus sealed tube'
_diffrn_radiation_type MoK\a
_diffrn_radiation_wavelength 0.71073
_diffrn_reflns_av_R_equivalents 0.0466
_diffrn_reflns_av_unetI/netI 0.0317
_diffrn_reflns_limit_h_max 11
_diffrn_reflns_limit_h_min -11
_diffrn_reflns_limit_k_max 22
_diffrn_reflns_limit_k_min -22
_diffrn_reflns_limit_l_max 14
_diffrn_reflns_limit_l_min -14
_diffrn_reflns_number 36621
_diffrn_reflns_theta_full 25.24
_diffrn_reflns_theta_max 26.40
_diffrn_reflns_theta_min 3.20
_exptl_absorpt_coefficient_mu 7.436
_exptl_absorpt_correction_T_max 0.222
_exptl_absorpt_correction_T_min 0.077
_exptl_absorpt_correction_type multi-scan
_exptl_absorpt_process_details 'SADABS 2.10.(Sheldrick,Bruker AXS Inc.,2002)'
_exptl_crystal_colour fragment
_exptl_crystal_density_diffrn 1.930
_exptl_crystal_density_method 'Not Measured'
_exptl_crystal_description yellow
_exptl_crystal_F_000 1080
_exptl_crystal_size_max 0.460
_exptl_crystal_size_mid 0.290
_exptl_crystal_size_min 0.280
_refine_diff_density_max 0.901
_refine_diff_density_min -0.958
_refine_diff_density_rms 0.250
_refine_ls_extinction_method none
_refine_ls_goodness_of_fit_ref 1.237
_refine_ls_hydrogen_treatment constr
_refine_ls_matrix_type full
_refine_ls_number_parameters 248
_refine_ls_number_reflns 3928
_refine_ls_number_restraints 0
_refine_ls_restrained_S_all 1.237
_refine_ls_R_factor_all 0.0532
_refine_ls_R_factor_gt 0.0325
_refine_ls_shift/su_max 0.001
_refine_ls_shift/su_mean 0.000
_refine_ls_structure_factor_coef Fsqd
_refine_ls_weighting_details 'W=1/[\S^2^(FO^2^)+(0.0432P)^2^+5.7788P] WHERE P=(FO^2^+2FC^2^)/3'
_refine_ls_weighting_scheme calc
_refine_ls_wR_factor_gt 0.0859
_refine_ls_wR_factor_ref 0.0919
_reflns_number_gt 3128
_reflns_number_total 3928
_reflns_threshold_expression I>2\s(I)
_cod_data_source_file om6b00710_si_002.cif
_cod_data_source_block compound_8
_cod_original_sg_symbol_H-M 'P 21/c'
_cod_database_code 4089105

loop_
_space_group_symop_id
_space_group_symop_operation_xyz
1 x,y,z
2 -x,1/2+y,1/2-z
3 -x,-y,-z
4 x,1/2-y,1/2+z

loop_
_atom_site_aniso_label
_atom_site_aniso_U_11
_atom_site_aniso_U_22
_atom_site_aniso_U_33
_atom_site_aniso_U_23
_atom_site_aniso_U_13
_atom_site_aniso_U_12
Pt1 0.0227(2) 0.0171(1) 0.0230(2) 0.0027(1) 0.0031(1) 0.0021(1)
S1 0.0280(9) 0.0228(9) 0.0409(10) -0.0002(8) 0.0104(8) -0.0014(7)
O1 0.031(3) 0.022(2) 0.042(3) 0.009(2) 0.012(2) 0.003(2)
N1 0.026(3) 0.019(3) 0.021(3) 0.001(2) -0.001(2) 0.001(2)
N2 0.022(3) 0.020(3) 0.025(3) 0.003(2) 0.004(2) 0.003(2)
C1 0.027(3) 0.027(4) 0.020(3) -0.001(3) 0.002(3) -0.002(3)
C2 0.031(4) 0.032(4) 0.027(4) 0.003(3) 0.002(3) -0.009(3)
C3 0.032(4) 0.018(3) 0.022(3) 0.002(3) 0.000(3) -0.011(3)
C4 0.043(5) 0.040(5) 0.039(5) 0.003(4) 0.001(4) -0.015(4)
C5 0.041(4) 0.029(4) 0.040(4) 0.009(3) 0.003(4) -0.001(3)
C6 0.028(4) 0.024(3) 0.018(3) 0.000(3) -0.002(3) 0.002(3)
C7 0.023(3) 0.023(3) 0.019(3) -0.002(3) 0.003(3) 0.004(3)
C8 0.030(4) 0.021(3) 0.033(4) 0.000(3) 0.008(3) 0.003(3)
C9 0.028(4) 0.035(4) 0.040(4) -0.002(3) 0.010(3) 0.006(3)
C10 0.038(4) 0.023(4) 0.044(5) 0.002(3) -0.002(4) 0.012(3)
C11 0.037(4) 0.017(3) 0.033(4) 0.000(3) -0.001(3) 0.005(3)
C12 0.044(5) 0.025(4) 0.047(5) 0.006(3) 0.012(4) 0.010(3)
C13 0.033(4) 0.025(4) 0.020(3) 0.003(3) -0.003(3) 0.005(3)
C14 0.035(4) 0.019(3) 0.031(4) 0.008(3) 0.005(3) 0.003(3)
C15 0.033(4) 0.019(3) 0.026(4) 0.001(3) 0.003(3) 0.002(3)
C16 0.041(4) 0.036(4) 0.039(4) 0.013(3) 0.012(4) 0.002(3)
C17 0.028(3) 0.022(3) 0.028(4) 0.004(3) 0.006(3) 0.006(3)
C18 0.027(3) 0.031(4) 0.025(3) 0.001(3) -0.001(3) 0.005(3)
C19 0.032(4) 0.026(4) 0.042(4) -0.006(3) 0.008(3) 0.005(3)
C20 0.044(4) 0.027(4) 0.046(5) -0.008(4) 0.020(4) 0.000(3)
C21 0.059(5) 0.026(4) 0.024(4) -0.008(3) 0.009(4) 0.001(4)
C22 0.039(4) 0.019(3) 0.028(4) 0.001(3) 0.004(3) -0.002(3)

loop_
_atom_site_label
_atom_site_type_symbol
_atom_site_thermal_displace_type
_atom_site_fract_x
_atom_site_fract_y
_atom_site_fract_z
_atom_site_occupancy
_atom_site_U_iso_or_equiv
_atom_site_calc_flag
_atom_site_refinement_flags
Pt1 Pt Uani 0.52624(3) 0.29204(2) 0.40482(2) 1.000 0.0209(1) d .
S1 S Uani 0.81520(19) 0.36882(10) 0.28596(16) 1.000 0.0302(5) d .
O1 O Uani 0.3800(5) 0.2309(3) 0.4893(4) 1.000 0.0312(16) d .
N1 N Uani 0.5853(6) 0.4382(3) 0.3279(4) 1.000 0.0222(17) d .
N2 N Uani 0.6661(6) 0.1984(3) 0.4005(5) 1.000 0.0222(17) d .
C1 C Uani 0.6425(7) 0.3680(4) 0.3363(5) 1.000 0.0247(19) d .
C2 C Uani 0.8065(8) 0.4616(4) 0.2544(6) 1.000 0.030(2) d .
C3 C Uani 0.6762(7) 0.4918(3) 0.2815(5) 1.000 0.0241(19) d .
C4 C Uani 0.9350(9) 0.4993(5) 0.2051(7) 1.000 0.041(3) d .
C5 C Uani 0.6299(9) 0.5699(4) 0.2635(7) 1.000 0.037(2) d .
C6 C Uani 0.4413(7) 0.4459(4) 0.3716(5) 1.000 0.0236(19) d .
C7 C Uani 0.3892(7) 0.3780(4) 0.4095(5) 1.000 0.0216(17) d .
C8 C Uani 0.2478(7) 0.3774(4) 0.4495(6) 1.000 0.028(2) d .
C9 C Uani 0.1647(8) 0.4418(4) 0.4566(6) 1.000 0.034(2) d .
C10 C Uani 0.2245(8) 0.5079(4) 0.4231(6) 1.000 0.035(3) d .
C11 C Uani 0.3626(8) 0.5104(4) 0.3793(6) 1.000 0.029(2) d .
C12 C Uani 0.7508(9) 0.0726(4) 0.4421(7) 1.000 0.038(3) d .
C13 C Uani 0.6489(8) 0.1374(4) 0.4554(5) 1.000 0.026(2) d .
C14 C Uani 0.5297(8) 0.1243(4) 0.5254(6) 1.000 0.028(2) d .
C15 C Uani 0.4055(8) 0.1677(4) 0.5374(6) 1.000 0.026(2) d .
C16 C Uani 0.2837(8) 0.1431(4) 0.6093(6) 1.000 0.038(2) d .
C17 C Uani 0.7861(8) 0.2011(3) 0.3269(6) 1.000 0.0258(19) d .
C18 C Uani 0.9342(8) 0.2074(4) 0.3702(6) 1.000 0.0278(19) d .
C19 C Uani 1.0477(8) 0.2114(4) 0.2981(7) 1.000 0.033(2) d .
C20 C Uani 1.0131(9) 0.2078(4) 0.1841(7) 1.000 0.038(3) d .
C21 C Uani 0.8652(9) 0.2011(4) 0.1407(6) 1.000 0.036(3) d .
C22 C Uani 0.7519(8) 0.1985(3) 0.2117(6) 1.000 0.029(2) d .
H4A H Uiso 0.96490 0.54270 0.25080 1.000 0.0610 c RU
H4B H Uiso 0.90440 0.51470 0.12750 1.000 0.0610 c RU
H4C H Uiso 1.01990 0.46510 0.20480 1.000 0.0610 c RU
H5A H Uiso 0.70590 0.59610 0.22400 1.000 0.0550 c RU
H5B H Uiso 0.61960 0.59350 0.33680 1.000 0.0550 c RU
H5C H Uiso 0.53350 0.57170 0.21790 1.000 0.0550 c RU
H8 H Uiso 0.20700 0.33190 0.47260 1.000 0.0330 c RU
H9 H Uiso 0.06810 0.44040 0.48400 1.000 0.0410 c RU
H10 H Uiso 0.16970 0.55230 0.43040 1.000 0.0420 c RU
H11 H Uiso 0.40230 0.55570 0.35500 1.000 0.0350 c RU
H12A H Uiso 0.85140 0.08420 0.47660 1.000 0.0570 c RU
H12B H Uiso 0.75590 0.06200 0.36160 1.000 0.0570 c RU
H12C H Uiso 0.71160 0.02940 0.47960 1.000 0.0570 c RU
H14 H Uiso 0.53660 0.08040 0.56900 1.000 0.0340 c RU
H16A H Uiso 0.18680 0.14430 0.56430 1.000 0.0570 c RU
H16B H Uiso 0.28060 0.17620 0.67430 1.000 0.0570 c RU
H16C H Uiso 0.30440 0.09260 0.63600 1.000 0.0570 c RU
H18 H Uiso 0.95790 0.20890 0.44970 1.000 0.0340 c RU
H19 H Uiso 1.14900 0.21670 0.32780 1.000 0.0400 c RU
H20 H Uiso 1.09080 0.20990 0.13430 1.000 0.0460 c RU
H21 H Uiso 0.84200 0.19840 0.06120 1.000 0.0440 c RU
H22 H Uiso 0.65040 0.19490 0.18160 1.000 0.0340 c RU

loop_
_atom_type_symbol
_atom_type_description
_atom_type_scat_dispersion_real
_atom_type_scat_dispersion_imag
_atom_type_scat_source
C C 0.0033 0.0016 ' International Tables Vol C Tables 4.2.6.8 and 6.1.1.4'
H H 0.0000 0.0000 ' International Tables Vol C Tables 4.2.6.8 and 6.1.1.4'
N N 0.0061 0.0033 ' International Tables Vol C Tables 4.2.6.8 and 6.1.1.4'
O O 0.0106 0.0060 ' International Tables Vol C Tables 4.2.6.8 and 6.1.1.4'
Pt Pt -1.7033 8.3905 ' International Tables Vol C Tables 4.2.6.8 and 6.1.1.4'
S S 0.1246 0.1234 ' International Tables Vol C Tables 4.2.6.8 and 6.1.1.4'

loop_
_geom_angle_atom_site_label_1
_geom_angle_atom_site_label_2
_geom_angle_atom_site_label_3
_geom_angle
_geom_angle_publ_flag
O1 Pt1 N2 88.9(2) yes
O1 Pt1 C1 167.8(2) yes
O1 Pt1 C7 89.4(2) yes
N2 Pt1 C1 102.7(2) yes
N2 Pt1 C7 178.2(2) yes
C1 Pt1 C7 79.0(3) yes
C1 S1 C2 93.4(4) yes
Pt1 O1 C15 127.0(4) yes
C1 N1 C3 116.4(5) yes
C1 N1 C6 113.9(5) yes
C3 N1 C6 129.8(5) yes
Pt1 N2 C13 125.2(5) yes
Pt1 N2 C17 117.4(4) yes
C13 N2 C17 117.3(5) yes
Pt1 C1 S1 133.3(4) yes
Pt1 C1 N1 118.5(4) yes
S1 C1 N1 108.1(5) yes
S1 C2 C3 111.6(5) yes
S1 C2 C4 120.5(6) yes
C3 C2 C4 127.9(7) no
N1 C3 C2 110.6(5) yes
N1 C3 C5 123.4(6) yes
C2 C3 C5 126.0(6) no
N1 C6 C7 111.3(6) yes
N1 C6 C11 126.0(6) yes
C7 C6 C11 122.7(6) no
Pt1 C7 C6 117.2(5) yes
Pt1 C7 C8 125.9(5) yes
C6 C7 C8 117.0(6) no
C7 C8 C9 121.4(7) no
C8 C9 C10 119.2(7) no
C9 C10 C11 121.1(7) no
C6 C11 C10 118.5(7) no
N2 C13 C12 120.9(6) yes
N2 C13 C14 124.1(7) yes
C12 C13 C14 114.9(6) no
C13 C14 C15 127.9(7) no
O1 C15 C14 125.1(7) yes
O1 C15 C16 113.8(6) yes
C14 C15 C16 121.2(6) no
N2 C17 C18 121.1(6) yes
N2 C17 C22 119.1(6) yes
C18 C17 C22 119.9(7) no
C17 C18 C19 120.2(7) no
C18 C19 C20 119.6(7) no
C19 C20 C21 120.3(7) no
C20 C21 C22 120.4(7) no
C17 C22 C21 119.6(7) no
C2 C4 H4A 109.00 no
C2 C4 H4B 109.00 no
C2 C4 H4C 109.00 no
H4A C4 H4B 110.00 no
H4A C4 H4C 109.00 no
H4B C4 H4C 109.00 no
C3 C5 H5A 110.00 no
C3 C5 H5B 109.00 no
C3 C5 H5C 109.00 no
H5A C5 H5B 109.00 no
H5A C5 H5C 109.00 no
H5B C5 H5C 109.00 no
C7 C8 H8 119.00 no
C9 C8 H8 119.00 no
C8 C9 H9 120.00 no
C10 C9 H9 120.00 no
C9 C10 H10 119.00 no
C11 C10 H10 119.00 no
C6 C11 H11 121.00 no
C10 C11 H11 121.00 no
C13 C12 H12A 109.00 no
C13 C12 H12B 109.00 no
C13 C12 H12C 109.00 no
H12A C12 H12B 109.00 no
H12A C12 H12C 109.00 no
H12B C12 H12C 110.00 no
C13 C14 H14 116.00 no
C15 C14 H14 116.00 no
C15 C16 H16A 109.00 no
C15 C16 H16B 110.00 no
C15 C16 H16C 109.00 no
H16A C16 H16B 110.00 no
H16A C16 H16C 109.00 no
H16B C16 H16C 109.00 no
C17 C18 H18 120.00 no
C19 C18 H18 120.00 no
C18 C19 H19 120.00 no
C20 C19 H19 120.00 no
C19 C20 H20 120.00 no
C21 C20 H20 120.00 no
C20 C21 H21 120.00 no
C22 C21 H21 120.00 no
C17 C22 H22 120.00 no
C21 C22 H22 120.00 no

loop_
_geom_bond_atom_site_label_1
_geom_bond_atom_site_label_2
_geom_bond_distance
_geom_bond_publ_flag
Pt1 O1 2.041(5) yes
Pt1 N2 2.112(5) yes
Pt1 C1 1.944(7) yes
Pt1 C7 1.986(7) yes
S1 C1 1.703(6) yes
S1 C2 1.723(7) yes
O1 C15 1.292(9) yes
N1 C1 1.372(9) yes
N1 C3 1.408(8) yes
N1 C6 1.436(8) yes
N2 C13 1.299(9) yes
N2 C17 1.441(9) yes
C2 C3 1.351(9) no
C2 C4 1.498(11) no
C3 C5 1.485(9) no
C6 C7 1.403(10) no
C6 C11 1.372(10) no
C7 C8 1.388(9) no
C8 C9 1.390(10) no
C9 C10 1.384(10) no
C10 C11 1.381(10) no
C12 C13 1.503(10) no
C13 C14 1.426(10) no
C14 C15 1.379(10) no
C15 C16 1.507(10) no
C17 C18 1.386(10) no
C17 C22 1.377(10) no
C18 C19 1.384(10) no
C19 C20 1.364(12) no
C20 C21 1.385(11) no
C21 C22 1.372(11) no
C4 H4A 0.9800 no
C4 H4B 0.9800 no
C4 H4C 0.9800 no
C5 H5A 0.9800 no
C5 H5B 0.9800 no
C5 H5C 0.9800 no
C8 H8 0.9500 no
C9 H9 0.9500 no
C10 H10 0.9500 no
C11 H11 0.9500 no
C12 H12A 0.9800 no
C12 H12B 0.9800 no
C12 H12C 0.9800 no
C14 H14 0.9500 no
C16 H16A 0.9800 no
C16 H16B 0.9800 no
C16 H16C 0.9800 no
C18 H18 0.9500 no
C19 H19 0.9500 no
C20 H20 0.9500 no
C21 H21 0.9500 no
C22 H22 0.9500 no

loop_
_geom_hbond_atom_site_label_D
_geom_hbond_atom_site_label_H
_geom_hbond_atom_site_label_A
_geom_hbond_distance_DH
_geom_hbond_distance_HA
_geom_hbond_distance_DA
_geom_hbond_angle_DHA
_geom_hbond_publ_flag
C8 H8 O1 0.9500 2.4000 2.929(9) 115.00 yes

loop_
_geom_torsion_atom_site_label_1
_geom_torsion_atom_site_label_2
_geom_torsion_atom_site_label_3
_geom_torsion_atom_site_label_4
_geom_torsion
_geom_torsion_publ_flag
N2 Pt1 O1 C15 14.3(6) no
C7 Pt1 O1 C15 -166.4(6) no
O1 Pt1 N2 C13 -9.6(6) no
O1 Pt1 N2 C17 167.4(5) no
C1 Pt1 N2 C13 166.7(6) no
C1 Pt1 N2 C17 -16.3(5) no
N2 Pt1 C1 S1 -2.0(5) no
N2 Pt1 C1 N1 -178.4(4) no
C7 Pt1 C1 S1 178.6(5) no
C7 Pt1 C1 N1 2.2(5) no
O1 Pt1 C7 C6 172.6(5) no
O1 Pt1 C7 C8 -5.7(6) no
C1 Pt1 C7 C6 -3.6(5) no
C1 Pt1 C7 C8 178.1(6) no
C2 S1 C1 Pt1 -177.1(5) no
C2 S1 C1 N1 -0.4(5) no
C1 S1 C2 C3 0.2(6) no
C1 S1 C2 C4 179.2(6) no
Pt1 O1 C15 C14 -10.7(10) no
Pt1 O1 C15 C16 170.2(4) no
C3 N1 C1 Pt1 177.7(4) no
C3 N1 C1 S1 0.5(6) no
C6 N1 C1 Pt1 -0.6(7) no
C6 N1 C1 S1 -177.8(4) no
C1 N1 C3 C2 -0.3(8) no
C1 N1 C3 C5 178.3(6) no
C6 N1 C3 C2 177.7(6) no
C6 N1 C3 C5 -3.7(10) no
C1 N1 C6 C7 -2.3(7) no
C1 N1 C6 C11 176.3(6) no
C3 N1 C6 C7 179.7(6) no
C3 N1 C6 C11 -1.7(10) no
Pt1 N2 C13 C12 177.1(5) no
Pt1 N2 C13 C14 1.4(10) no
C17 N2 C13 C12 0.0(9) no
C17 N2 C13 C14 -175.6(6) no
Pt1 N2 C17 C18 108.2(6) no
Pt1 N2 C17 C22 -70.8(6) no
C13 N2 C17 C18 -74.5(8) no
C13 N2 C17 C22 106.5(7) no
S1 C2 C3 N1 0.0(7) no
S1 C2 C3 C5 -178.6(6) no
C4 C2 C3 N1 -178.8(7) no
C4 C2 C3 C5 2.6(12) no
N1 C6 C7 Pt1 4.2(7) no
N1 C6 C7 C8 -177.4(5) no
C11 C6 C7 Pt1 -174.5(5) no
C11 C6 C7 C8 4.0(9) no
N1 C6 C11 C10 179.6(6) no
C7 C6 C11 C10 -2.0(10) no
Pt1 C7 C8 C9 175.4(5) no
C6 C7 C8 C9 -2.9(10) no
C7 C8 C9 C10 -0.1(11) no
C8 C9 C10 C11 2.3(11) no
C9 C10 C11 C6 -1.3(11) no
N2 C13 C14 C15 8.2(12) no
C12 C13 C14 C15 -167.7(7) no
C13 C14 C15 O1 -3.4(12) no
C13 C14 C15 C16 175.7(7) no
N2 C17 C18 C19 -178.7(6) no
C22 C17 C18 C19 0.3(10) no
N2 C17 C22 C21 179.9(6) no
C18 C17 C22 C21 0.9(9) no
C17 C18 C19 C20 -1.1(11) no
C18 C19 C20 C21 0.8(11) no
C19 C20 C21 C22 0.4(11) no
C20 C21 C22 C17 -1.3(10) no
